data_4339171
loop_
_publ_author_name
'Chang, Sheng-Yuan'
'Chen, Jing-Lin'
'Chi, Yun'
'Cheng, Yi-Ming'
'Lee, Gene-Hsiang'
'Jiang, Chang-Ming'
'Chou, Pi-Tai'

_publ_section_title
;
 Blue-emitting platinum(II) complexes bearing both pyridylpyrazolate
 chelate and bridging pyrazolate ligands: synthesis, structures, and
 photophysical properties.
;
_journal_issue 26
_journal_name_full 'Inorganic chemistry'
_journal_page_first 11202
_journal_page_last 11212
_journal_paper_doi 10.1021/ic701586c
_journal_volume 46
_journal_year 2007
_chemical_formula_sum 'C26 H37 Cl F3 N5 O1.5 Pt'
_chemical_formula_weight 731.15
_chemical_name_systematic
; 
 ? 
;
_space_group_IT_number 14
_symmetry_cell_setting monoclinic
_symmetry_space_group_name_Hall '-P 2yn'
_symmetry_space_group_name_H-M 'P 1 21/n 1'
_atom_sites_solution_hydrogens geom
_atom_sites_solution_primary direct
_atom_sites_solution_secondary difmap
_audit_creation_method SHELXL-97
_cell_angle_alpha 90.00
_cell_angle_beta 91.670(1)
_cell_angle_gamma 90.00
_cell_formula_units_Z 4
_cell_length_a 10.8550(7)
_cell_length_b 18.6229(12)
_cell_length_c 14.4743(9)
_cell_measurement_reflns_used 4060
_cell_measurement_temperature 150(2)
_cell_measurement_theta_max 23.58
_cell_measurement_theta_min 2.19
_cell_volume 2924.8(3)
_computing_cell_refinement 'Bruker SAINT'
_computing_data_collection 'Bruker SMART'
_computing_data_reduction 'Bruker SAINT'
_computing_molecular_graphics 'Bruker SHELXTL'
_computing_publication_material 'Bruker SHELXTL'
_computing_structure_refinement 'SHELXL-97 (Sheldrick, 1997)'
_computing_structure_solution 'SHELXS-97 (Sheldrick, 1990)'
_diffrn_ambient_temperature 150(2)
_diffrn_measured_fraction_theta_full 1.000
_diffrn_measured_fraction_theta_max 1.000
_diffrn_measurement_device_type 'BRUKER SMART APEXCCD area detector'
_diffrn_measurement_method 'omega scans'
_diffrn_radiation_monochromator graphite
_diffrn_radiation_source 'fine-focus sealed tube'
_diffrn_radiation_type MoK\a
_diffrn_radiation_wavelength 0.71073
_diffrn_reflns_av_R_equivalents 0.0536
_diffrn_reflns_av_sigmaI/netI 0.0509
_diffrn_reflns_limit_h_max 14
_diffrn_reflns_limit_h_min -13
_diffrn_reflns_limit_k_max 24
_diffrn_reflns_limit_k_min -24
_diffrn_reflns_limit_l_max 18
_diffrn_reflns_limit_l_min -17
_diffrn_reflns_number 22427
_diffrn_reflns_theta_full 27.50
_diffrn_reflns_theta_max 27.50
_diffrn_reflns_theta_min 1.78
_exptl_absorpt_coefficient_mu 4.937
_exptl_absorpt_correction_T_max 0.5662
_exptl_absorpt_correction_T_min 0.4097
_exptl_absorpt_correction_type multi-scan
_exptl_crystal_colour light-brown
_exptl_crystal_density_diffrn 1.660
_exptl_crystal_density_meas ?
_exptl_crystal_density_method 'not measured'
_exptl_crystal_description block
_exptl_crystal_F_000 1448
_exptl_crystal_size_max 0.22
_exptl_crystal_size_mid 0.20
_exptl_crystal_size_min 0.13
_refine_diff_density_max 3.305
_refine_diff_density_min -0.896
_refine_diff_density_rms 0.138
_refine_ls_extinction_method none
_refine_ls_goodness_of_fit_ref 1.040
_refine_ls_hydrogen_treatment mixed
_refine_ls_matrix_type full
_refine_ls_number_parameters 336
_refine_ls_number_reflns 6714
_refine_ls_number_restraints 6
_refine_ls_restrained_S_all 1.041
_refine_ls_R_factor_all 0.0622
_refine_ls_R_factor_gt 0.0456
_refine_ls_shift/su_max 0.022
_refine_ls_shift/su_mean 0.001
_refine_ls_structure_factor_coef Fsqd
_refine_ls_weighting_details 'calc w=1/[\s^2^(Fo^2^)+(0.0480P)^2^+5.0434P] where P=(Fo^2^+2Fc^2^)/3'
_refine_ls_weighting_scheme calc
_refine_ls_wR_factor_gt 0.1034
_refine_ls_wR_factor_ref 0.1105
_reflns_number_gt 5353
_reflns_number_total 6714
_reflns_threshold_expression >2sigma(I)
_cod_data_source_file ic701586c-file001.cif
_cod_data_source_block 5a
_cod_depositor_comments
;
The following automatic conversions were performed:

'_symmetry_cell_setting' value 'Monoclinic' changed to 'monoclinic'
according to
/usr/data/users/saulius/automatic-downloads/retrospective/ACS/lib/dictionaries/cif_core.dic
dictionary named 'cif_core.dic' version 2.4.2 from 2011-04-26.

Automatic conversion script
Id: cif_fix_values 2281 2013-09-26 08:29:07Z andrius 

The following automatic conversions were performed:

'_exptl_crystal_density_meas' value 'not_measured' was changed to '?'
- the value is perceived as not measured.

Automatic conversion script
Id: cif_fix_values 3008 2015-01-20 13:52:24Z robertas 
;
_cod_original_sg_symbol_H-M P2(1)/n
_cod_original_formula_sum 'C26 H37 Cl F3 N5 O1.50 Pt'
_cod_database_code 4339171

loop_
_symmetry_equiv_pos_as_xyz
'x, y, z'
'-x+1/2, y+1/2, -z+1/2'
'-x, -y, -z'
'x-1/2, -y-1/2, z-1/2'

loop_
_atom_site_label
_atom_site_type_symbol
_atom_site_fract_x
_atom_site_fract_y
_atom_site_fract_z
_atom_site_U_iso_or_equiv
_atom_site_adp_type
_atom_site_occupancy
_atom_site_symmetry_multiplicity
_atom_site_calc_flag
_atom_site_refinement_flags
Pt Pt 0.36723(2) 0.256963(12) 0.213796(15) 0.03300(9) Uani 1 1 d .
Cl1 Cl 0.18142(15) 0.31020(11) 0.17743(11) 0.0533(5) Uani 1 1 d .
N1 N 0.3529(5) 0.2670(3) 0.3521(3) 0.0360(11) Uani 1 1 d .
N2 N 0.5183(5) 0.2054(3) 0.2555(3) 0.0325(11) Uani 1 1 d .
N3 N 0.6043(5) 0.1705(3) 0.2100(4) 0.0390(12) Uani 1 1 d .
N4 N 0.3989(5) 0.2456(2) 0.0788(3) 0.0326(11) Uani 1 1 d .
N5 N 0.3514(4) 0.1875(3) 0.0336(3) 0.0326(11) Uani 1 1 d .
H5A H 0.3071 0.1538 0.0594 0.039 Uiso 1 1 calc R
C1 C 0.2637(6) 0.3013(4) 0.3969(4) 0.0427(15) Uani 1 1 d .
H1 H 0.1970 0.3217 0.3619 0.051 Uiso 1 1 calc R
C2 C 0.2652(7) 0.3081(4) 0.4913(4) 0.0496(17) Uani 1 1 d .
H2 H 0.2005 0.3329 0.5205 0.060 Uiso 1 1 calc R
C3 C 0.3614(7) 0.2787(4) 0.5440(4) 0.0521(18) Uani 1 1 d .
H3 H 0.3636 0.2827 0.6095 0.063 Uiso 1 1 calc R
C4 C 0.4552(7) 0.2430(4) 0.4978(5) 0.0486(17) Uani 1 1 d .
H4 H 0.5230 0.2228 0.5317 0.058 Uiso 1 1 calc R
C5 C 0.4481(6) 0.2375(3) 0.4031(4) 0.0349(13) Uani 1 1 d .
C6 C 0.5389(6) 0.2019(3) 0.3482(4) 0.0358(14) Uani 1 1 d .
C7 C 0.6431(6) 0.1615(3) 0.3646(4) 0.0391(14) Uani 1 1 d .
H7 H 0.6813 0.1493 0.4223 0.047 Uiso 1 1 calc R
C8 C 0.6794(6) 0.1426(3) 0.2767(4) 0.0406(15) Uani 1 1 d .
C9 C 0.7880(7) 0.1002(4) 0.2523(5) 0.0457(16) Uani 1 1 d .
C10 C 0.4591(5) 0.2845(3) 0.0163(4) 0.0292(12) Uani 1 1 d .
C11 C 0.4496(5) 0.2488(3) -0.0694(4) 0.0300(12) Uani 1 1 d .
H11 H 0.4840 0.2638 -0.1258 0.036 Uiso 1 1 calc R
C12 C 0.3812(5) 0.1883(3) -0.0557(4) 0.0305(12) Uani 1 1 d .
C13 C 0.5212(6) 0.3552(3) 0.0378(4) 0.0322(13) Uani 1 1 d .
C14 C 0.4226(7) 0.4129(4) 0.0498(5) 0.0481(17) Uani 1 1 d .
H14A H 0.3746 0.4185 -0.0082 0.072 Uiso 1 1 calc R
H14B H 0.4623 0.4586 0.0662 0.072 Uiso 1 1 calc R
H14C H 0.3677 0.3986 0.0991 0.072 Uiso 1 1 calc R
C15 C 0.6046(7) 0.3515(4) 0.1244(4) 0.0444(16) Uani 1 1 d .
H15A H 0.5541 0.3457 0.1789 0.067 Uiso 1 1 calc R
H15B H 0.6527 0.3959 0.1301 0.067 Uiso 1 1 calc R
H15C H 0.6607 0.3105 0.1197 0.067 Uiso 1 1 calc R
C16 C 0.6001(6) 0.3767(3) -0.0431(4) 0.0376(14) Uani 1 1 d .
H16A H 0.6615 0.3393 -0.0537 0.056 Uiso 1 1 calc R
H16B H 0.6421 0.4222 -0.0288 0.056 Uiso 1 1 calc R
H16C H 0.5475 0.3826 -0.0987 0.056 Uiso 1 1 calc R
C17 C 0.3433(6) 0.1279(3) -0.1199(4) 0.0349(13) Uani 1 1 d .
C18 C 0.4128(8) 0.0601(4) -0.0899(7) 0.074(3) Uani 1 1 d .
H18A H 0.5017 0.0690 -0.0911 0.111 Uiso 1 1 calc R
H18B H 0.3912 0.0208 -0.1323 0.111 Uiso 1 1 calc R
H18C H 0.3901 0.0471 -0.0271 0.111 Uiso 1 1 calc R
C19 C 0.3749(8) 0.1486(5) -0.2180(5) 0.066(2) Uani 1 1 d .
H19A H 0.3275 0.1912 -0.2367 0.099 Uiso 1 1 calc R
H19B H 0.3543 0.1087 -0.2599 0.099 Uiso 1 1 calc R
H19C H 0.4632 0.1591 -0.2205 0.099 Uiso 1 1 calc R
C20 C 0.2047(6) 0.1147(3) -0.1170(5) 0.0410(15) Uani 1 1 d .
H20A H 0.1832 0.0995 -0.0547 0.062 Uiso 1 1 calc R
H20B H 0.1814 0.0770 -0.1614 0.062 Uiso 1 1 calc R
H20C H 0.1605 0.1591 -0.1331 0.062 Uiso 1 1 calc R
F1 F 0.8936(4) 0.1387(2) 0.2559(3) 0.0597(11) Uani 1 1 d .
F2 F 0.7814(4) 0.0751(2) 0.1658(3) 0.0558(11) Uani 1 1 d .
F3 F 0.8065(5) 0.0445(3) 0.3077(3) 0.0785(15) Uani 1 1 d .
O1 O 0.2363(6) 0.0778(3) 0.1270(4) 0.0779(19) Uani 1 1 d .
C21 C 0.2986(13) 0.0550(8) 0.2087(9) 0.145(7) Uani 1 1 d .
H21A H 0.3834 0.0397 0.1948 0.175 Uiso 1 1 calc R
H21B H 0.3037 0.0949 0.2538 0.175 Uiso 1 1 calc R
C22 C 0.2352(12) -0.0009(8) 0.2448(9) 0.146(7) Uani 1 1 d .
H22A H 0.2290 0.0052 0.3124 0.175 Uiso 1 1 calc R
H22B H 0.2789 -0.0466 0.2331 0.175 Uiso 1 1 calc R
C23 C 0.1137(10) -0.0029(7) 0.2018(9) 0.121(5) Uani 1 1 d .
H23A H 0.0495 0.0093 0.2464 0.146 Uiso 1 1 calc R
H23B H 0.0954 -0.0506 0.1744 0.146 Uiso 1 1 calc R
C24 C 0.1237(15) 0.0518(10) 0.1313(11) 0.163(6) Uiso 1 1 d .
H24A H 0.0992 0.0311 0.0705 0.195 Uiso 1 1 calc R
H24B H 0.0660 0.0915 0.1444 0.195 Uiso 1 1 calc R
O2 O 0.0106(13) 0.4858(8) 0.0883(9) 0.093(4) Uiso 0.50 1 d PD
C25 C 0.083(2) 0.5361(12) 0.0431(17) 0.107(8) Uiso 0.50 1 d PD
H25A H 0.1686 0.5228 0.0394 0.128 Uiso 0.50 1 d PR
H25B H 0.0756 0.5826 0.0710 0.128 Uiso 0.50 1 d PR
C26 C 0.026(2) 0.5299(17) -0.0444(17) 0.150 Uiso 0.50 1 d PD
H26A H 0.0650 0.4933 -0.0803 0.180 Uiso 0.50 1 d PR
H26B H 0.0331 0.5743 -0.0777 0.180 Uiso 0.50 1 d PR
C27 C -0.100(2) 0.5143(15) -0.0381(17) 0.135(10) Uiso 0.50 1 d PD
H27A H -0.1345 0.4955 -0.0950 0.162 Uiso 0.50 1 d PR
H27B H -0.1483 0.5542 -0.0178 0.162 Uiso 0.50 1 d PR
C28 C -0.0953(13) 0.4647(9) 0.0327(11) 0.063(4) Uiso 0.50 1 d PD
H28A H -0.1663 0.4623 0.0706 0.075 Uiso 0.50 1 d PR
H28B H -0.0819 0.4184 0.0056 0.075 Uiso 0.50 1 d PR

loop_
_atom_site_aniso_label
_atom_site_aniso_U_11
_atom_site_aniso_U_22
_atom_site_aniso_U_33
_atom_site_aniso_U_23
_atom_site_aniso_U_13
_atom_site_aniso_U_12
Pt 0.03425(14) 0.04289(14) 0.02151(12) -0.00051(9) -0.00498(8) -0.00578(10)
Cl1 0.0352(9) 0.0907(13) 0.0337(9) -0.0044(8) -0.0068(7) 0.0076(8)
N1 0.039(3) 0.045(3) 0.023(2) -0.002(2) -0.003(2) -0.010(2)
N2 0.038(3) 0.036(3) 0.024(2) 0.000(2) -0.004(2) -0.005(2)
N3 0.044(3) 0.038(3) 0.034(3) 0.001(2) 0.001(2) -0.004(2)
N4 0.035(3) 0.036(3) 0.026(3) -0.0005(19) -0.006(2) -0.003(2)
N5 0.036(3) 0.035(3) 0.027(3) 0.0007(19) -0.003(2) -0.010(2)
C1 0.048(4) 0.057(4) 0.023(3) -0.006(3) -0.001(3) -0.005(3)
C2 0.059(5) 0.063(4) 0.027(3) -0.009(3) 0.010(3) -0.010(4)
C3 0.068(5) 0.065(5) 0.023(3) -0.012(3) 0.000(3) -0.009(4)
C4 0.057(5) 0.060(4) 0.028(3) 0.002(3) -0.006(3) -0.011(3)
C5 0.040(3) 0.041(3) 0.023(3) 0.000(2) -0.006(2) -0.010(3)
C6 0.047(4) 0.039(3) 0.022(3) 0.004(2) -0.002(3) -0.011(3)
C7 0.044(4) 0.040(3) 0.033(3) 0.005(3) -0.010(3) -0.003(3)
C8 0.049(4) 0.036(3) 0.036(4) 0.003(3) -0.006(3) -0.004(3)
C9 0.052(4) 0.044(4) 0.042(4) 0.005(3) -0.006(3) -0.001(3)
C10 0.031(3) 0.032(3) 0.025(3) -0.001(2) -0.002(2) -0.002(2)
C11 0.030(3) 0.029(3) 0.031(3) 0.004(2) -0.002(2) -0.002(2)
C12 0.027(3) 0.036(3) 0.028(3) -0.002(2) -0.004(2) 0.004(2)
C13 0.037(3) 0.031(3) 0.028(3) 0.000(2) -0.002(2) -0.005(2)
C14 0.057(5) 0.039(4) 0.049(4) -0.005(3) 0.008(3) 0.001(3)
C15 0.056(4) 0.046(4) 0.030(3) -0.001(3) -0.011(3) -0.016(3)
C16 0.036(4) 0.038(3) 0.039(4) 0.006(2) -0.001(3) -0.005(3)
C17 0.032(3) 0.036(3) 0.036(3) -0.007(2) -0.008(3) 0.001(2)
C18 0.071(6) 0.041(4) 0.108(7) -0.022(4) -0.040(5) 0.010(4)
C19 0.073(6) 0.088(6) 0.038(4) -0.030(4) 0.006(4) -0.033(5)
C20 0.037(4) 0.041(3) 0.044(4) -0.009(3) -0.011(3) -0.004(3)
F1 0.049(3) 0.066(3) 0.063(3) -0.016(2) -0.010(2) 0.005(2)
F2 0.060(3) 0.051(2) 0.055(3) -0.0127(19) -0.009(2) 0.0064(19)
F3 0.098(4) 0.063(3) 0.076(3) 0.030(2) 0.020(3) 0.037(3)
O1 0.076(4) 0.094(5) 0.063(4) 0.033(3) -0.006(3) -0.038(3)
C21 0.135(12) 0.160(13) 0.138(12) 0.094(10) -0.051(9) -0.081(10)
C22 0.126(12) 0.163(14) 0.148(13) 0.093(12) -0.016(10) -0.035(11)
C23 0.062(7) 0.165(12) 0.137(10) 0.095(9) -0.009(7) -0.041(7)

loop_
_atom_type_symbol
_atom_type_description
_atom_type_scat_dispersion_real
_atom_type_scat_dispersion_imag
_atom_type_scat_source
C C 0.0033 0.0016 'International Tables Vol C Tables 4.2.6.8 and 6.1.1.4'
H H 0.0000 0.0000 'International Tables Vol C Tables 4.2.6.8 and 6.1.1.4'
N N 0.0061 0.0033 'International Tables Vol C Tables 4.2.6.8 and 6.1.1.4'
F F 0.0171 0.0103 'International Tables Vol C Tables 4.2.6.8 and 6.1.1.4'
Cl Cl 0.1484 0.1585 'International Tables Vol C Tables 4.2.6.8 and 6.1.1.4'
Pt Pt -1.7033 8.3905 'International Tables Vol C Tables 4.2.6.8 and 6.1.1.4'
O O 0.0106 0.0060 'International Tables Vol C Tables 4.2.6.8 and 6.1.1.4'

loop_
_geom_angle_atom_site_label_1
_geom_angle_atom_site_label_2
_geom_angle_atom_site_label_3
_geom_angle
_geom_angle_site_symmetry_1
_geom_angle_site_symmetry_3
N2 Pt N4 94.7(2) . .
N2 Pt N1 80.2(2) . .
N4 Pt N1 174.5(2) . .
N2 Pt Cl1 173.91(14) . .
N4 Pt Cl1 89.78(15) . .
N1 Pt Cl1 95.42(16) . .
C1 N1 C5 118.4(5) . .
C1 N1 Pt 126.9(4) . .
C5 N1 Pt 114.7(4) . .
N3 N2 C6 111.7(5) . .
N3 N2 Pt 132.4(4) . .
C6 N2 Pt 115.9(4) . .
N2 N3 C8 104.6(5) . .
C10 N4 N5 106.9(5) . .
C10 N4 Pt 134.4(4) . .
N5 N4 Pt 118.7(4) . .
C12 N5 N4 110.9(5) . .
N1 C1 C2 122.5(7) . .
C1 C2 C3 119.9(7) . .
C2 C3 C4 118.0(6) . .
C5 C4 C3 119.4(7) . .
N1 C5 C4 121.8(6) . .
N1 C5 C6 113.9(5) . .
C4 C5 C6 124.3(6) . .
N2 C6 C7 108.0(6) . .
N2 C6 C5 115.3(5) . .
C7 C6 C5 136.7(5) . .
C6 C7 C8 103.6(5) . .
N3 C8 C7 112.2(6) . .
N3 C8 C9 120.4(6) . .
C7 C8 C9 127.4(6) . .
F3 C9 F2 107.3(6) . .
F3 C9 F1 106.2(6) . .
F2 C9 F1 104.1(6) . .
F3 C9 C8 112.5(6) . .
F2 C9 C8 113.1(6) . .
F1 C9 C8 113.0(6) . .
N4 C10 C11 108.3(5) . .
N4 C10 C13 123.7(5) . .
C11 C10 C13 128.0(5) . .
C12 C11 C10 106.7(5) . .
N5 C12 C11 107.2(5) . .
N5 C12 C17 121.1(5) . .
C11 C12 C17 131.6(6) . .
C10 C13 C16 109.2(5) . .
C10 C13 C15 112.4(5) . .
C16 C13 C15 108.0(5) . .
C10 C13 C14 109.1(5) . .
C16 C13 C14 108.2(5) . .
C15 C13 C14 109.8(5) . .
C12 C17 C19 108.8(5) . .
C12 C17 C20 110.8(5) . .
C19 C17 C20 108.4(5) . .
C12 C17 C18 108.5(5) . .
C19 C17 C18 110.6(6) . .
C20 C17 C18 109.7(6) . .
C24 O1 C21 105.8(9) . .
C22 C21 O1 108.5(10) . .
C21 C22 C23 108.7(10) . .
C22 C23 C24 101.5(10) . .
O1 C24 C23 112.3(13) . .
C26 O2 C27 85(2) 3_565 3_565
C26 O2 C25 99(2) 3_565 .
C27 O2 C25 42.1(15) 3_565 .
C26 O2 C28 23(2) 3_565 .
C27 O2 C28 107.5(17) 3_565 .
C25 O2 C28 112.0(14) . .
C27 C25 C28 83(2) 3_565 3_565
C27 C25 C26 86(3) 3_565 .
C28 C25 C26 33.2(15) 3_565 .
C27 C25 O2 59.4(17) 3_565 .
C28 C25 O2 122.5(19) 3_565 .
C26 C25 O2 97.3(15) . .
C27 C25 C26 55.3(17) 3_565 3_565
C28 C25 C26 96(2) 3_565 3_565
C26 C25 C26 70.2(19) . 3_565
O2 C25 C26 27.4(8) . 3_565
O2 C26 C28 134(5) 3_565 3_565
O2 C26 C25 162(3) 3_565 .
C28 C26 C25 52(2) 3_565 .
O2 C26 C27 60(2) 3_565 .
C28 C26 C27 163(3) 3_565 .
C25 C26 C27 111.4(18) . .
O2 C26 C27 128(4) 3_565 3_565
C28 C26 C27 57(2) 3_565 3_565
C25 C26 C27 35.7(15) . 3_565
C27 C26 C27 107.7(16) . 3_565
O2 C26 C25 53.9(19) 3_565 3_565
C28 C26 C25 140(4) 3_565 3_565
C25 C26 C25 109.8(18) . 3_565
C27 C26 C25 34.0(14) . 3_565
C27 C26 C25 87.5(17) 3_565 3_565
O2 C26 C26 100(3) 3_565 3_565
C28 C26 C26 104(3) 3_565 3_565
C25 C26 C26 63.1(15) . 3_565
C27 C26 C26 59.8(13) . 3_565
C27 C26 C26 48.0(12) 3_565 3_565
C25 C26 C26 46.7(10) 3_565 3_565
C25 C27 O2 78(2) 3_565 3_565
C25 C27 C28 52.9(16) 3_565 .
O2 C27 C28 115.1(19) 3_565 .
C25 C27 C26 91(2) 3_565 .
O2 C27 C26 34.3(13) 3_565 .
C28 C27 C26 99.8(13) . .
C25 C27 C26 58.3(19) 3_565 3_565
O2 C27 C26 93(2) 3_565 3_565
C28 C27 C26 27.8(10) . 3_565
C26 C27 C26 72.3(16) . 3_565
C26 C28 C25 95(3) 3_565 3_565
C26 C28 C27 95(3) 3_565 .
C25 C28 C27 43.7(17) 3_565 .
C26 C28 O2 24(2) 3_565 .
C25 C28 O2 116.3(16) 3_565 .
C27 C28 O2 104.2(14) . .

loop_
_geom_bond_atom_site_label_1
_geom_bond_atom_site_label_2
_geom_bond_distance
_geom_bond_site_symmetry_2
Pt N2 1.980(5) .
Pt N4 2.005(5) .
Pt N1 2.022(5) .
Pt Cl1 2.2949(17) .
N1 C1 1.342(8) .
N1 C5 1.368(8) .
N2 N3 1.327(7) .
N2 C6 1.355(7) .
N3 C8 1.350(8) .
N4 C10 1.343(7) .
N4 N5 1.359(6) .
N5 C12 1.341(7) .
C1 C2 1.371(8) .
C2 C3 1.388(10) .
C3 C4 1.402(11) .
C4 C5 1.375(9) .
C5 C6 1.445(9) .
C6 C7 1.373(9) .
C7 C8 1.387(9) .
C8 C9 1.472(10) .
C9 F3 1.323(7) .
C9 F2 1.335(8) .
C9 F1 1.351(8) .
C10 C11 1.409(8) .
C10 C13 1.507(7) .
C11 C12 1.367(8) .
C12 C17 1.508(8) .
C13 C16 1.525(8) .
C13 C15 1.526(8) .
C13 C14 1.530(9) .
C17 C19 1.519(9) .
C17 C20 1.526(8) .
C17 C18 1.527(9) .
O1 C24 1.318(16) .
O1 C21 1.410(12) .
C21 C22 1.360(14) .
C22 C23 1.442(14) .
C23 C24 1.449(17) .
O2 C26 0.80(3) 3_565
O2 C27 1.23(3) 3_565
O2 C25 1.400(10) .
O2 C28 1.438(9) .
C25 C27 0.96(3) 3_565
C25 C28 1.11(3) 3_565
C25 C26 1.398(10) .
C25 C26 1.71(3) 3_565
C26 O2 0.80(3) 3_565
C26 C28 0.77(3) 3_565
C26 C27 1.410(10) .
C26 C27 1.64(4) 3_565
C26 C25 1.71(3) 3_565
C26 C26 1.81(4) 3_565
C27 C25 0.96(3) 3_565
C27 O2 1.23(3) 3_565
C27 C28 1.378(10) .
C27 C26 1.64(4) 3_565
C28 C26 0.77(3) 3_565
C28 C25 1.11(3) 3_565
